data_4313941
loop_
_publ_author_name
'Takashi Yoshimura'
'Zhong-Ning Chen'
'Ai Itasaka'
'Masaaki Abe'
'Yoichi Sasaki'
'Shoji Ishizaka'
'Noboru Kitamura'
'Spartak S. Yarovoi'
'Sergey F. Solodovnikov'
'Vladimir E. Fedorov'

_publ_section_title
;
 Preparation, Structures, and Redox and Emission Characteristics of the
 Isothiocyanate Complexes of Hexarhenium(III) Clusters
 [Re6(\m3-E)8(NCS)6]4- (E = S, Se)
;
_journal_name_full 'Inorganic Chemistry'
_journal_page_first 4857
_journal_page_last 4863
_journal_paper_doi 10.1021/ic030030d
_journal_volume 42
_journal_year 2003
_chemical_formula_sum 'C40.5 H36 N3.5 O P2 Re1.5 S1.5 Se2'
_chemical_formula_weight 1134.98
_space_group_IT_number 2
_symmetry_cell_setting triclinic
_symmetry_space_group_name_Hall '-P 1'
_symmetry_space_group_name_H-M 'P -1'
_atom_sites_solution_hydrogens geom
_atom_sites_solution_primary direct
_atom_sites_solution_secondary difmap
_audit_creation_method SHELXL-97
_cell_angle_alpha 84.07(1)
_cell_angle_beta 84.95(1)
_cell_angle_gamma 74.21(1)
_cell_formula_units_Z 4
_cell_length_a 15.263(2)
_cell_length_b 16.429(2)
_cell_length_c 17.111(2)
_cell_measurement_reflns_used 24
_cell_measurement_temperature 293(2)
_cell_measurement_theta_max 14.12
_cell_measurement_theta_min 10.19
_cell_volume 4098.6(9)
_computing_cell_refinement 'CD4CAO (Enraf-Nonius)'
_computing_data_collection 'CD4CAO (Enraf-Nonius)'
_computing_data_reduction 'CADDAT (Enraf-Nonius)'
_computing_molecular_graphics 'local programs'
_computing_publication_material 'local programs'
_computing_structure_refinement 'SHELXL-97 (Sheldrick, 1997)'
_computing_structure_solution 'SHELXS-97 (Sheldrick, 1990)'
_diffrn_ambient_temperature 293(2)
_diffrn_measured_fraction_theta_full 0.590
_diffrn_measured_fraction_theta_max 0.590
_diffrn_measurement_device_type 'Enraf-Nonius CAD4'
_diffrn_measurement_method \q/2\q
_diffrn_radiation_monochromator graphite
_diffrn_radiation_source 'fine-focus sealed tube'
_diffrn_radiation_type MoK\a
_diffrn_radiation_wavelength 0.71069
_diffrn_reflns_av_R_equivalents 0.0314
_diffrn_reflns_av_sigmaI/netI 0.0892
_diffrn_reflns_limit_h_max 10
_diffrn_reflns_limit_h_min 0
_diffrn_reflns_limit_k_max 21
_diffrn_reflns_limit_k_min -20
_diffrn_reflns_limit_l_max 22
_diffrn_reflns_limit_l_min -22
_diffrn_reflns_number 11610
_diffrn_reflns_theta_full 27.47
_diffrn_reflns_theta_max 27.47
_diffrn_reflns_theta_min 1.20
_diffrn_standards_decay_% 0
_diffrn_standards_interval_time 60
_diffrn_standards_number 3
_exptl_absorpt_coefficient_mu 6.400
_exptl_absorpt_correction_T_max 1.16377
_exptl_absorpt_correction_T_min 0.83623
_exptl_absorpt_correction_type empirical
_exptl_absorpt_process_details 'CADDAT (Enraf-Nonius)'
_exptl_crystal_colour yellow
_exptl_crystal_density_diffrn 1.839
_exptl_crystal_density_method 'not measured'
_exptl_crystal_description fragment
_exptl_crystal_F_000 2184
_exptl_crystal_size_max 0.48
_exptl_crystal_size_mid 0.40
_exptl_crystal_size_min 0.40
_refine_diff_density_max 1.331
_refine_diff_density_min -1.421
_refine_diff_density_rms 0.252
_refine_ls_extinction_coef 0.00089(3)
_refine_ls_extinction_expression Fc^*^=kFc[1+0.001xFc^2^\l^3^/sin(2\q)]^-1/4^
_refine_ls_extinction_method SHELXL
_refine_ls_goodness_of_fit_ref 0.952
_refine_ls_hydrogen_treatment mixed
_refine_ls_matrix_type full
_refine_ls_number_parameters 938
_refine_ls_number_reflns 11057
_refine_ls_number_restraints 0
_refine_ls_restrained_S_all 0.952
_refine_ls_R_factor_all 0.0625
_refine_ls_R_factor_gt 0.0309
_refine_ls_shift/su_max 0.051
_refine_ls_shift/su_mean 0.004
_refine_ls_structure_factor_coef Fsqd
_refine_ls_weighting_details 'calc w=1/[\s^2^(Fo^2^)+(0.0335P)^2^+0.0000P] where P=(Fo^2^+2Fc^2^)/3'
_refine_ls_weighting_scheme calc
_refine_ls_wR_factor_gt 0.0697
_refine_ls_wR_factor_ref 0.0838
_reflns_number_gt 6902
_reflns_number_total 11057
_reflns_threshold_expression >2sigma(I)
_cod_data_source_file ic030030d_2.cif
_cod_data_source_block (P2NC36H30)4[Re6Se8(NCS)6].4(C3H6NO):Complex_2ao4DMF
_cod_depositor_comments
;
The following automatic conversions were performed:

data name '_atom_site_symetry_multiplicity' was replaced with
'_atom_site_symmetry_multiplicity' as specified in the replacement
file 'data/replacement-values/replacement_tags.lst'.

Automatic conversion script
Id: cif_correct_tags 9268 2022-04-12 08:56:07Z antanas 
;
_cod_original_formula_sum 'C40.50 H36 N3.50 O P2 Re1.50 S1.50 Se2'
_cod_database_code 4313941

loop_
_symmetry_equiv_pos_as_xyz
'x, y, z'
'-x, -y, -z'

loop_
_atom_site_label
_atom_site_type_symbol
_atom_site_fract_x
_atom_site_fract_y
_atom_site_fract_z
_atom_site_U_iso_or_equiv
_atom_site_adp_type
_atom_site_occupancy
_atom_site_symmetry_multiplicity
_atom_site_calc_flag
_atom_site_refinement_flags
_atom_site_disorder_assembly
_atom_site_disorder_group
Re1 Re 0.46437(3) 0.91898(3) 0.06952(2) 0.02699(14) Uani 1 1 d . . .
Re2 Re 0.61711(3) 0.96207(3) 0.03447(2) 0.02671(14) Uani 1 1 d . . .
Re3 Re 0.46877(3) 1.07624(3) 0.07691(2) 0.02687(14) Uani 1 1 d . . .
Se1 Se 0.32285(8) 1.03185(7) 0.10730(6) 0.0328(3) Uani 1 1 d . . .
Se2 Se 0.54829(8) 0.95927(7) 0.17368(6) 0.0322(3) Uani 1 1 d . . .
Se3 Se 0.38331(8) 0.88491(7) -0.03970(6) 0.0325(3) Uani 1 1 d . . .
Se4 Se 0.60793(8) 0.81221(6) 0.02546(6) 0.0344(3) Uani 1 1 d . . .
N1 N 0.4287(6) 0.8257(6) 0.1490(5) 0.038(3) Uani 1 1 d . . .
C1 C 0.4188(8) 0.7745(7) 0.1949(6) 0.041(3) Uani 1 1 d . . .
S1 S 0.4078(3) 0.6980(2) 0.2607(2) 0.0859(14) Uani 1 1 d . . .
N2 N 0.7470(7) 0.9181(6) 0.0745(5) 0.041(3) Uani 1 1 d . . .
C2 C 0.8149(9) 0.8892(7) 0.1017(6) 0.042(3) Uani 1 1 d . . .
S2 S 0.9149(3) 0.8485(3) 0.1399(2) 0.0819(13) Uani 1 1 d . . .
N3 N 0.4301(6) 1.1633(5) 0.1633(5) 0.040(3) Uani 1 1 d . . .
C3 C 0.3991(8) 1.2113(7) 0.2095(6) 0.042(3) Uani 1 1 d . . .
S3 S 0.3561(3) 1.2815(2) 0.27124(18) 0.0628(11) Uani 1 1 d . . .
N12 N 1.1802(6) 0.7031(6) -0.0948(5) 0.045(3) Uani 1 1 d . . .
P1 P 1.1354(2) 0.65394(19) -0.14653(17) 0.0391(9) Uani 1 1 d . . .
C111 C 1.0155(7) 0.6956(6) -0.1427(6) 0.033(3) Uani 1 1 d . . .
C112 C 0.9634(9) 0.6717(7) -0.1954(6) 0.046(3) Uani 1 1 d . . .
H112 H 0.9920 0.6359 -0.2341 0.069 Uiso 1 1 calc R . .
C113 C 0.8701(10) 0.7012(7) -0.1894(7) 0.056(4) Uani 1 1 d . . .
H113 H 0.8365 0.6862 -0.2257 0.084 Uiso 1 1 calc R . .
C114 C 0.8245(9) 0.7522(7) -0.1318(8) 0.059(4) Uani 1 1 d . . .
H114 H 0.7611 0.7691 -0.1273 0.088 Uiso 1 1 calc R . .
C115 C 0.8754(9) 0.7776(7) -0.0810(7) 0.049(4) Uani 1 1 d . . .
H115 H 0.8462 0.8137 -0.0428 0.074 Uiso 1 1 calc R . .
C116 C 0.9692(9) 0.7496(7) -0.0866(6) 0.043(3) Uani 1 1 d . . .
H116 H 1.0024 0.7674 -0.0518 0.065 Uiso 1 1 calc R . .
C121 C 1.1786(8) 0.6682(8) -0.2468(6) 0.041(3) Uani 1 1 d . . .
C122 C 1.1860(8) 0.6091(8) -0.3008(7) 0.052(4) Uani 1 1 d . . .
H122 H 1.1661 0.5605 -0.2874 0.078 Uiso 1 1 calc R . .
C123 C 1.2247(10) 0.6249(10) -0.3765(7) 0.071(5) Uani 1 1 d . . .
H123 H 1.2333 0.5844 -0.4126 0.107 Uiso 1 1 calc R . .
C124 C 1.2495(11) 0.6968(12) -0.3981(8) 0.086(6) Uani 1 1 d . . .
H124 H 1.2736 0.7058 -0.4491 0.129 Uiso 1 1 calc R . .
C125 C 1.2399(11) 0.7560(11) -0.3467(8) 0.091(6) Uani 1 1 d . . .
H125 H 1.2584 0.8052 -0.3616 0.136 Uiso 1 1 calc R . .
C126 C 1.2025(10) 0.7426(9) -0.2717(7) 0.078(5) Uani 1 1 d . . .
H126 H 1.1930 0.7846 -0.2370 0.116 Uiso 1 1 calc R . .
C131 C 1.1599(8) 0.5418(7) -0.1202(6) 0.035(3) Uani 1 1 d . . .
C132 C 1.2491(9) 0.4930(7) -0.1308(7) 0.055(4) Uani 1 1 d . . .
H132 H 1.2946 0.5165 -0.1549 0.082 Uiso 1 1 calc R . .
C133 C 1.2680(10) 0.4077(8) -0.1043(7) 0.055(4) Uani 1 1 d . . .
H133 H 1.3279 0.3744 -0.1077 0.083 Uiso 1 1 calc R . .
C134 C 1.2008(11) 0.3716(8) -0.0734(7) 0.061(4) Uani 1 1 d . . .
H134 H 1.2157 0.3137 -0.0585 0.092 Uiso 1 1 calc R . .
C135 C 1.1117(10) 0.4183(8) -0.0636(7) 0.066(4) Uani 1 1 d . . .
H135 H 1.0659 0.3936 -0.0422 0.098 Uiso 1 1 calc R . .
C136 C 1.0930(10) 0.5067(7) -0.0879(7) 0.060(4) Uani 1 1 d . . .
H136 H 1.0337 0.5409 -0.0814 0.091 Uiso 1 1 calc R . .
P2 P 1.2221(2) 0.69731(18) -0.01272(16) 0.0353(8) Uani 1 1 d . . .
C211 C 1.3438(9) 0.6683(7) -0.0236(7) 0.045(3) Uani 1 1 d . . .
C212 C 1.3894(10) 0.6660(7) -0.0973(7) 0.053(4) Uani 1 1 d . . .
H212 H 1.3567 0.6757 -0.1422 0.080 Uiso 1 1 calc R . .
C213 C 1.4828(13) 0.6496(9) -0.1044(10) 0.076(5) Uani 1 1 d . . .
H213 H 1.5124 0.6492 -0.1543 0.113 Uiso 1 1 calc R . .
C214 C 1.5338(12) 0.6336(9) -0.0391(13) 0.087(6) Uani 1 1 d . . .
H214 H 1.5971 0.6220 -0.0441 0.130 Uiso 1 1 calc R . .
C215 C 1.4879(12) 0.6354(9) 0.0328(10) 0.075(5) Uani 1 1 d . . .
H215 H 1.5209 0.6269 0.0775 0.113 Uiso 1 1 calc R . .
C216 C 1.3965(11) 0.6489(8) 0.0421(8) 0.060(4) Uani 1 1 d . . .
H216 H 1.3684 0.6453 0.0924 0.090 Uiso 1 1 calc R . .
C221 C 1.1865(8) 0.8005(6) 0.0223(7) 0.042(3) Uani 1 1 d . . .
C222 C 1.1381(8) 0.8705(7) -0.0279(8) 0.056(4) Uani 1 1 d . . .
H222 H 1.1235 0.8619 -0.0775 0.084 Uiso 1 1 calc R . .
C223 C 1.1139(10) 0.9489(9) -0.0024(9) 0.077(5) Uani 1 1 d . . .
H223 H 1.0845 0.9951 -0.0353 0.115 Uiso 1 1 calc R . .
C224 C 1.1329(10) 0.9609(9) 0.0729(10) 0.079(5) Uani 1 1 d . . .
H224 H 1.1154 1.0155 0.0895 0.119 Uiso 1 1 calc R . .
C225 C 1.1749(9) 0.8976(8) 0.1217(9) 0.071(5) Uani 1 1 d . . .
H225 H 1.1855 0.9075 0.1721 0.106 Uiso 1 1 calc R . .
C226 C 1.2034(9) 0.8154(8) 0.0968(7) 0.054(4) Uani 1 1 d . . .
H226 H 1.2338 0.7706 0.1305 0.081 Uiso 1 1 calc R . .
C231 C 1.1890(8) 0.6260(6) 0.0639(6) 0.033(3) Uani 1 1 d . . .
C232 C 1.2406(9) 0.5442(7) 0.0746(7) 0.057(4) Uani 1 1 d . . .
H232 H 1.2937 0.5257 0.0430 0.085 Uiso 1 1 calc R . .
C233 C 1.2146(11) 0.4896(8) 0.1317(8) 0.081(5) Uani 1 1 d . . .
H233 H 1.2503 0.4339 0.1387 0.122 Uiso 1 1 calc R . .
C234 C 1.1358(11) 0.5160(10) 0.1792(8) 0.081(5) Uani 1 1 d . . .
H234 H 1.1185 0.4786 0.2183 0.121 Uiso 1 1 calc R . .
C235 C 1.0839(10) 0.5979(10) 0.1678(8) 0.079(5) Uani 1 1 d . . .
H235 H 1.0308 0.6172 0.1993 0.119 Uiso 1 1 calc R . .
C236 C 1.1109(8) 0.6512(7) 0.1097(7) 0.052(4) Uani 1 1 d . . .
H236 H 1.0746 0.7064 0.1012 0.078 Uiso 1 1 calc R . .
N34 N 0.1807(6) 1.1491(6) 0.5538(5) 0.049(3) Uani 1 1 d . . .
P3 P 0.0936(2) 1.2015(2) 0.50958(17) 0.0463(10) Uani 1 1 d . . .
C311 C 0.0643(9) 1.1501(7) 0.4301(6) 0.039(3) Uani 1 1 d . . .
C312 C 0.1131(9) 1.1536(8) 0.3570(7) 0.059(4) Uani 1 1 d . . .
H312 H 0.1568 1.1840 0.3485 0.089 Uiso 1 1 calc R . .
C313 C 0.0939(12) 1.1096(9) 0.2967(7) 0.076(5) Uani 1 1 d . . .
H313 H 0.1243 1.1119 0.2473 0.115 Uiso 1 1 calc R . .
C314 C 0.0318(12) 1.0642(10) 0.3105(9) 0.086(6) Uani 1 1 d . . .
H314 H 0.0213 1.0335 0.2713 0.130 Uiso 1 1 calc R . .
C315 C -0.0161(11) 1.0633(9) 0.3827(9) 0.088(5) Uani 1 1 d . . .
H315 H -0.0608 1.0340 0.3913 0.132 Uiso 1 1 calc R . .
C316 C 0.0018(11) 1.1051(9) 0.4415(8) 0.073(5) Uani 1 1 d . . .
H316 H -0.0295 1.1025 0.4905 0.110 Uiso 1 1 calc R . .
C321 C 0.0992(9) 1.3061(7) 0.4718(6) 0.047(4) Uani 1 1 d . . .
C322 C 0.1502(10) 1.3475(9) 0.5084(8) 0.075(5) Uani 1 1 d . . .
H322 H 0.1856 1.3188 0.5494 0.112 Uiso 1 1 calc R . .
C323 C 0.1495(12) 1.4313(9) 0.4849(10) 0.096(6) Uani 1 1 d . . .
H323 H 0.1848 1.4582 0.5092 0.144 Uiso 1 1 calc R . .
C324 C 0.0959(11) 1.4739(9) 0.4252(9) 0.082(5) Uani 1 1 d . . .
H324 H 0.0950 1.5299 0.4091 0.124 Uiso 1 1 calc R . .
C325 C 0.0431(10) 1.4342(8) 0.3888(8) 0.072(5) Uani 1 1 d . . .
H325 H 0.0064 1.4636 0.3489 0.108 Uiso 1 1 calc R . .
C326 C 0.0456(9) 1.3521(8) 0.4118(6) 0.055(4) Uani 1 1 d . . .
H326 H 0.0104 1.3257 0.3868 0.082 Uiso 1 1 calc R . .
C331 C -0.0034(8) 1.2192(7) 0.5790(6) 0.044(3) Uani 1 1 d . . .
C332 C -0.0852(9) 1.2673(8) 0.5575(7) 0.070(5) Uani 1 1 d . . .
H332 H -0.0906 1.2903 0.5056 0.105 Uiso 1 1 calc R . .
C333 C -0.1619(10) 1.2842(9) 0.6088(8) 0.074(5) Uani 1 1 d . . .
H333 H -0.2180 1.3165 0.5918 0.111 Uiso 1 1 calc R . .
C334 C -0.1525(10) 1.2521(10) 0.6842(8) 0.078(5) Uani 1 1 d . . .
H334 H -0.2023 1.2646 0.7206 0.118 Uiso 1 1 calc R . .
C335 C -0.0711(11) 1.2017(12) 0.7080(8) 0.109(7) Uani 1 1 d . . .
H335 H -0.0665 1.1766 0.7592 0.163 Uiso 1 1 calc R . .
C336 C 0.0043(9) 1.1880(9) 0.6560(8) 0.077(5) Uani 1 1 d . . .
H336 H 0.0609 1.1574 0.6733 0.116 Uiso 1 1 calc R . .
P4 P 0.2798(2) 1.0902(2) 0.54006(16) 0.0447(10) Uani 1 1 d . . .
C411 C 0.3648(9) 1.1473(8) 0.5343(6) 0.048(4) Uani 1 1 d . . .
C412 C 0.3603(11) 1.2174(9) 0.4789(7) 0.074(5) Uani 1 1 d . . .
H412 H 0.3143 1.2327 0.4438 0.110 Uiso 1 1 calc R . .
C413 C 0.4239(12) 1.2642(9) 0.4761(8) 0.072(5) Uani 1 1 d . . .
H413 H 0.4214 1.3094 0.4381 0.109 Uiso 1 1 calc R . .
C414 C 0.4888(10) 1.2447(10) 0.5279(9) 0.073(5) Uani 1 1 d . . .
H414 H 0.5295 1.2780 0.5267 0.109 Uiso 1 1 calc R . .
C415 C 0.4964(11) 1.1758(11) 0.5833(9) 0.081(5) Uani 1 1 d . . .
H415 H 0.5437 1.1609 0.6171 0.122 Uiso 1 1 calc R . .
C416 C 0.4326(10) 1.1295(8) 0.5874(7) 0.060(4) Uani 1 1 d . . .
H416 H 0.4351 1.0855 0.6267 0.090 Uiso 1 1 calc R . .
C421 C 0.2931(9) 1.0322(8) 0.4534(6) 0.047(4) Uani 1 1 d . . .
C422 C 0.3451(8) 1.0507(8) 0.3876(6) 0.058(4) Uani 1 1 d . . .
H422 H 0.3773 1.0915 0.3865 0.086 Uiso 1 1 calc R . .
C423 C 0.3472(10) 1.0046(10) 0.3213(7) 0.075(5) Uani 1 1 d . . .
H423 H 0.3817 1.0155 0.2759 0.113 Uiso 1 1 calc R . .
C424 C 0.3013(12) 0.9463(9) 0.3222(8) 0.076(5) Uani 1 1 d . . .
H424 H 0.3037 0.9179 0.2775 0.114 Uiso 1 1 calc R . .
C425 C 0.2494(9) 0.9272(8) 0.3897(8) 0.063(4) Uani 1 1 d . . .
H425 H 0.2180 0.8858 0.3905 0.095 Uiso 1 1 calc R . .
C426 C 0.2457(10) 0.9714(9) 0.4557(7) 0.067(4) Uani 1 1 d . . .
H426 H 0.2114 0.9600 0.5011 0.101 Uiso 1 1 calc R . .
C431 C 0.3064(8) 1.0094(7) 0.6211(6) 0.038(3) Uani 1 1 d . . .
C432 C 0.3786(9) 0.9410(8) 0.6137(7) 0.060(4) Uani 1 1 d . . .
H432 H 0.4120 0.9339 0.5656 0.091 Uiso 1 1 calc R . .
C433 C 0.4034(9) 0.8815(8) 0.6761(7) 0.064(4) Uani 1 1 d . . .
H433 H 0.4555 0.8366 0.6715 0.095 Uiso 1 1 calc R . .
C434 C 0.3498(10) 0.8897(8) 0.7455(7) 0.066(4) Uani 1 1 d . . .
H434 H 0.3634 0.8473 0.7864 0.099 Uiso 1 1 calc R . .
C435 C 0.2776(9) 0.9583(7) 0.7554(6) 0.055(4) Uani 1 1 d . . .
H435 H 0.2444 0.9648 0.8037 0.083 Uiso 1 1 calc R . .
C436 C 0.2541(8) 1.0185(7) 0.6921(6) 0.047(3) Uani 1 1 d . . .
H436 H 0.2035 1.0649 0.6972 0.070 Uiso 1 1 calc R . .
O11 O 0.8755(8) 0.5756(8) 0.2920(6) 0.114(4) Uani 1 1 d . . .
C11 C 0.8323(14) 0.6510(11) 0.2684(9) 0.094(6) Uani 1 1 d . . .
N11 N 0.7425(10) 0.6787(8) 0.2824(6) 0.076(4) Uani 1 1 d . . .
C12 C 0.7014(11) 0.7643(9) 0.2454(8) 0.093(6) Uani 1 1 d . . .
C13 C 0.6881(11) 0.6260(10) 0.3268(9) 0.093(6) Uani 1 1 d . . .
O21 O 1.3665(14) 0.5560(14) 0.4586(10) 0.245(11) Uani 1 1 d . . .
C21 C 1.439(3) 0.526(2) 0.4125(15) 0.25(2) Uani 1 1 d . . .
N21 N 1.4244(13) 0.4946(9) 0.3514(10) 0.106(6) Uani 1 1 d . . .
C22 C 1.3403(15) 0.5014(12) 0.3211(16) 0.176(12) Uani 1 1 d . . .
C23 C 1.5091(14) 0.4578(14) 0.3101(13) 0.159(10) Uani 1 1 d . . .

loop_
_atom_site_aniso_label
_atom_site_aniso_U_11
_atom_site_aniso_U_22
_atom_site_aniso_U_33
_atom_site_aniso_U_23
_atom_site_aniso_U_13
_atom_site_aniso_U_12
Re1 0.0273(4) 0.0255(3) 0.0256(2) 0.00080(19) -0.0035(2) -0.0030(2)
Re2 0.0242(4) 0.0264(3) 0.0262(2) -0.00014(19) -0.0054(2) -0.0006(2)
Re3 0.0278(4) 0.0246(2) 0.0254(2) -0.00251(19) -0.0036(2) -0.0013(2)
Se1 0.0293(9) 0.0351(6) 0.0306(6) -0.0027(5) 0.0000(5) -0.0036(5)
Se2 0.0335(9) 0.0346(6) 0.0254(5) 0.0018(4) -0.0059(5) -0.0041(5)
Se3 0.0309(9) 0.0314(6) 0.0358(6) -0.0027(5) -0.0062(5) -0.0081(5)
Se4 0.0357(9) 0.0247(6) 0.0369(6) 0.0003(5) -0.0060(5) 0.0020(5)
N1 0.032(7) 0.044(6) 0.036(5) 0.007(4) -0.002(5) -0.010(5)
C1 0.030(9) 0.049(7) 0.043(7) -0.007(6) -0.002(6) -0.009(6)
S1 0.109(4) 0.074(3) 0.075(3) 0.037(2) -0.012(2) -0.037(3)
N2 0.038(8) 0.042(6) 0.036(5) -0.001(4) -0.015(5) 0.006(5)
C2 0.047(11) 0.036(7) 0.032(6) -0.001(5) 0.007(6) 0.002(6)
S2 0.045(3) 0.102(3) 0.085(3) 0.011(2) -0.034(2) 0.006(2)
N3 0.052(8) 0.026(5) 0.031(5) -0.002(4) -0.009(5) 0.009(5)
C3 0.052(10) 0.033(6) 0.040(7) 0.001(5) -0.019(6) -0.005(6)
S3 0.076(3) 0.057(2) 0.0487(19) -0.0270(16) -0.0035(18) 0.0023(19)
N12 0.045(8) 0.055(6) 0.042(6) 0.002(5) -0.022(5) -0.018(5)
P1 0.040(3) 0.0410(18) 0.0359(16) -0.0035(13) -0.0081(15) -0.0081(16)
C111 0.024(9) 0.035(6) 0.034(6) 0.006(5) -0.006(5) 0.001(5)
C112 0.036(11) 0.048(7) 0.049(7) -0.010(6) -0.003(7) -0.003(7)
C113 0.062(13) 0.044(8) 0.059(8) -0.002(6) -0.020(8) -0.008(8)
C114 0.042(11) 0.045(8) 0.076(10) 0.008(7) -0.004(8) 0.006(7)
C115 0.032(11) 0.056(8) 0.051(8) -0.007(6) 0.007(7) 0.000(7)
C116 0.032(10) 0.047(7) 0.046(7) -0.006(6) -0.010(6) 0.000(7)
C121 0.036(10) 0.061(8) 0.029(6) -0.002(6) -0.003(6) -0.020(7)
C122 0.048(10) 0.060(8) 0.045(7) 0.001(6) -0.006(7) -0.010(7)
C123 0.073(13) 0.089(12) 0.039(8) -0.013(7) -0.003(8) 0.003(9)
C124 0.073(14) 0.138(17) 0.048(9) 0.029(10) -0.008(8) -0.043(12)
C125 0.132(17) 0.121(15) 0.041(8) 0.005(9) -0.003(9) -0.075(13)
C126 0.118(15) 0.084(11) 0.046(8) -0.002(7) -0.003(9) -0.055(11)
C131 0.023(10) 0.043(7) 0.037(6) -0.003(5) -0.001(6) -0.003(6)
C132 0.049(11) 0.046(8) 0.058(8) -0.002(6) -0.014(7) 0.010(7)
C133 0.038(12) 0.059(9) 0.063(9) -0.005(7) -0.016(7) 0.001(8)
C134 0.062(14) 0.043(8) 0.067(9) 0.000(7) -0.013(8) 0.008(8)
C135 0.045(12) 0.067(10) 0.073(9) 0.020(7) -0.003(8) -0.006(8)
C136 0.067(12) 0.043(8) 0.057(8) 0.000(6) -0.014(8) 0.010(8)
P2 0.035(3) 0.0374(17) 0.0330(15) -0.0029(12) -0.0058(14) -0.0069(15)
C211 0.046(11) 0.038(7) 0.051(8) -0.012(6) 0.011(7) -0.010(6)
C212 0.038(12) 0.059(8) 0.066(9) -0.022(7) 0.011(7) -0.017(7)
C213 0.052(15) 0.078(11) 0.101(14) -0.032(10) 0.042(11) -0.030(10)
C214 0.063(15) 0.062(10) 0.143(18) -0.039(11) 0.014(14) -0.026(9)
C215 0.032(14) 0.096(12) 0.112(14) -0.027(10) -0.022(10) -0.028(10)
C216 0.048(13) 0.075(10) 0.067(9) -0.012(7) -0.021(9) -0.026(9)
C221 0.042(9) 0.029(6) 0.055(8) -0.012(5) 0.006(6) -0.010(6)
C222 0.046(11) 0.036(7) 0.082(10) -0.006(7) -0.015(8) -0.002(7)
C223 0.078(13) 0.048(9) 0.095(12) 0.000(8) -0.009(10) -0.004(8)
C224 0.059(13) 0.046(9) 0.132(15) -0.019(10) 0.019(11) -0.015(8)
C225 0.069(12) 0.043(8) 0.099(12) -0.033(8) -0.010(9) -0.002(8)
C226 0.071(11) 0.054(8) 0.048(7) -0.014(6) -0.005(7) -0.030(8)
C231 0.027(9) 0.034(6) 0.036(6) 0.001(5) -0.002(6) -0.008(6)
C232 0.054(11) 0.049(8) 0.052(8) 0.008(6) 0.011(7) 0.005(7)
C233 0.098(15) 0.040(8) 0.091(12) 0.013(8) 0.014(10) -0.006(9)
C234 0.094(15) 0.079(12) 0.070(10) 0.010(9) 0.020(10) -0.038(11)
C235 0.068(13) 0.082(12) 0.088(11) -0.008(9) 0.035(9) -0.031(10)
C236 0.033(10) 0.046(8) 0.068(9) -0.001(6) 0.013(7) -0.003(7)
N34 0.049(8) 0.065(7) 0.025(5) -0.005(4) -0.001(5) -0.004(6)
P3 0.051(3) 0.050(2) 0.0313(16) 0.0011(14) -0.0072(16) -0.0017(18)
C311 0.036(10) 0.046(7) 0.036(7) -0.003(5) -0.008(6) -0.011(6)
C312 0.065(11) 0.063(9) 0.047(8) 0.004(6) -0.012(7) -0.015(8)
C313 0.127(17) 0.061(10) 0.032(7) -0.009(7) -0.018(9) -0.004(10)
C314 0.127(18) 0.072(11) 0.063(11) -0.024(9) -0.023(11) -0.019(11)
C315 0.111(16) 0.085(12) 0.075(11) -0.015(9) -0.014(11) -0.034(11)
C316 0.096(15) 0.077(11) 0.049(9) -0.011(8) -0.010(9) -0.025(10)
C321 0.057(11) 0.049(7) 0.029(6) -0.001(5) 0.006(6) -0.006(7)
C322 0.093(14) 0.074(11) 0.065(10) -0.010(8) -0.023(9) -0.028(10)
C323 0.134(17) 0.055(10) 0.106(14) -0.017(9) -0.014(12) -0.030(11)
C324 0.114(16) 0.051(9) 0.073(11) 0.006(8) -0.011(10) -0.010(10)
C325 0.100(14) 0.050(9) 0.057(9) 0.009(7) -0.008(9) -0.007(9)
C326 0.070(11) 0.054(8) 0.035(7) -0.004(6) -0.006(7) -0.005(7)
C331 0.031(10) 0.059(8) 0.037(7) -0.003(6) -0.017(6) 0.000(7)
C332 0.046(12) 0.090(11) 0.050(8) 0.006(7) -0.009(8) 0.018(8)
C333 0.045(12) 0.088(11) 0.068(10) -0.006(8) -0.004(8) 0.018(8)
C334 0.042(13) 0.129(15) 0.062(10) -0.020(10) 0.002(8) -0.016(10)
C335 0.043(14) 0.23(2) 0.038(9) -0.008(11) -0.003(8) -0.005(13)
C336 0.036(11) 0.128(14) 0.052(9) -0.007(9) -0.015(8) 0.009(9)
P4 0.048(3) 0.051(2) 0.0263(15) -0.0009(13) -0.0027(15) 0.0000(18)
C411 0.042(10) 0.062(8) 0.035(7) -0.012(6) -0.005(6) -0.003(7)
C412 0.085(14) 0.079(11) 0.047(8) 0.001(7) -0.022(8) -0.004(10)
C413 0.090(16) 0.078(11) 0.058(9) -0.004(8) 0.001(9) -0.039(11)
C414 0.051(13) 0.087(12) 0.081(11) -0.024(9) -0.007(9) -0.013(9)
C415 0.070(15) 0.093(13) 0.076(11) -0.020(10) -0.025(10) -0.003(11)
C416 0.058(13) 0.057(9) 0.065(9) -0.003(7) -0.022(8) -0.010(8)
C421 0.054(11) 0.056(8) 0.026(6) -0.003(5) -0.001(6) -0.008(7)
C422 0.054(11) 0.071(9) 0.037(7) -0.003(6) 0.008(7) -0.002(7)
C423 0.054(13) 0.107(13) 0.035(7) -0.010(8) 0.010(7) 0.026(10)
C424 0.110(17) 0.065(11) 0.053(9) -0.020(8) -0.022(9) -0.013(10)
C425 0.061(12) 0.060(9) 0.070(10) -0.004(8) -0.015(8) -0.014(8)
C426 0.083(13) 0.068(10) 0.043(8) -0.009(7) -0.002(8) -0.005(9)
C431 0.029(9) 0.061(8) 0.025(6) 0.002(5) -0.003(5) -0.019(7)
C432 0.054(11) 0.070(9) 0.038(7) 0.000(6) 0.000(7) 0.012(8)
C433 0.072(12) 0.057(9) 0.056(9) 0.011(7) -0.021(8) -0.009(8)
C434 0.106(14) 0.065(9) 0.033(7) 0.005(6) -0.023(8) -0.033(9)
C435 0.084(12) 0.039(7) 0.033(6) -0.001(5) -0.006(7) 0.002(7)
C436 0.051(10) 0.049(8) 0.039(7) -0.013(6) -0.001(6) -0.009(7)
O11 0.108(11) 0.106(10) 0.117(10) 0.000(8) -0.025(8) -0.009(8)
C11 0.111(18) 0.075(12) 0.087(12) -0.012(10) -0.042(12) 0.004(12)
N11 0.073(11) 0.073(9) 0.064(8) -0.026(7) -0.014(7) 0.022(8)
C12 0.109(14) 0.064(10) 0.076(10) 0.013(8) -0.009(10) 0.020(9)
C13 0.092(15) 0.101(13) 0.092(12) -0.018(10) 0.038(10) -0.047(11)
O21 0.25(2) 0.30(2) 0.104(14) -0.037(14) 0.007(13) 0.066(18)
C21 0.41(6) 0.22(4) 0.068(18) 0.01(2) -0.02(3) 0.01(3)
N21 0.148(19) 0.071(10) 0.086(11) 0.001(8) 0.002(12) -0.009(11)
C22 0.13(2) 0.097(16) 0.31(3) 0.016(18) -0.11(2) -0.031(15)
C23 0.12(2) 0.15(2) 0.18(2) -0.019(17) 0.062(17) -0.012(15)

loop_
_atom_type_symbol
_atom_type_description
_atom_type_scat_dispersion_real
_atom_type_scat_dispersion_imag
_atom_type_scat_source
C C 0.0033 0.0016 'International Tables Vol C Tables 4.2.6.8 and 6.1.1.4'
H H 0.0000 0.0000 'International Tables Vol C Tables 4.2.6.8 and 6.1.1.4'
N N 0.0061 0.0033 'International Tables Vol C Tables 4.2.6.8 and 6.1.1.4'
O O 0.0106 0.0060 'International Tables Vol C Tables 4.2.6.8 and 6.1.1.4'
P P 0.1023 0.0942 'International Tables Vol C Tables 4.2.6.8 and 6.1.1.4'
S S 0.1246 0.1234 'International Tables Vol C Tables 4.2.6.8 and 6.1.1.4'
Se Se -0.0929 2.2259 'International Tables Vol C Tables 4.2.6.8 and 6.1.1.4'
Re Re -1.0185 7.2310 'International Tables Vol C Tables 4.2.6.8 and 6.1.1.4'

loop_
_geom_angle_atom_site_label_1
_geom_angle_atom_site_label_2
_geom_angle_atom_site_label_3
_geom_angle
_geom_angle_site_symmetry_1
_geom_angle_site_symmetry_3
_geom_angle_publ_flag
N1 Re1 Se4 90.2(2) . . ?
N1 Re1 Se1 93.2(2) . . ?
Se4 Re1 Se1 176.67(4) . . ?
N1 Re1 Se3 92.8(2) . . ?
Se4 Re1 Se3 89.63(4) . . ?
Se1 Re1 Se3 89.81(4) . . ?
N1 Re1 Se2 90.4(2) . . ?
Se4 Re1 Se2 90.28(4) . . ?
Se1 Re1 Se2 90.09(4) . . ?
Se3 Re1 Se2 176.80(4) . . ?
N1 Re1 Re2 133.0(2) . . ?
Se4 Re1 Re2 58.85(3) . . ?
Se1 Re1 Re2 118.73(4) . . ?
Se3 Re1 Re2 118.77(4) . . ?
Se2 Re1 Re2 58.62(3) . . ?
N1 Re1 Re3 135.1(2) . . ?
Se4 Re1 Re3 118.80(4) . . ?
Se1 Re1 Re3 58.77(3) . . ?
Se3 Re1 Re3 118.80(3) . . ?
Se2 Re1 Re3 58.58(3) . . ?
Re2 Re1 Re3 59.968(19) . . ?
N1 Re1 Re3 134.8(2) . 2_675 ?
Se4 Re1 Re3 58.56(3) . 2_675 ?
Se1 Re1 Re3 118.48(3) . 2_675 ?
Se3 Re1 Re3 58.71(3) . 2_675 ?
Se2 Re1 Re3 118.68(4) . 2_675 ?
Re2 Re1 Re3 60.068(18) . 2_675 ?
Re3 Re1 Re3 89.98(2) . 2_675 ?
N1 Re1 Re2 137.0(2) . 2_675 ?
Se4 Re1 Re2 118.42(3) . 2_675 ?
Se1 Re1 Re2 58.62(3) . 2_675 ?
Se3 Re1 Re2 58.75(3) . 2_675 ?
Se2 Re1 Re2 118.64(3) . 2_675 ?
Re2 Re1 Re2 89.99(2) . 2_675 ?
Re3 Re1 Re2 60.064(18) . 2_675 ?
Re3 Re1 Re2 59.871(18) 2_675 2_675 ?
N2 Re2 Se1 92.4(2) . 2_675 ?
N2 Re2 Se2 90.7(2) . . ?
Se1 Re2 Se2 176.83(5) 2_675 . ?
N2 Re2 Se3 92.4(3) . 2_675 ?
Se1 Re2 Se3 89.69(4) 2_675 2_675 ?
Se2 Re2 Se3 90.05(4) . 2_675 ?
N2 Re2 Se4 91.2(3) . . ?
Se1 Re2 Se4 89.86(4) 2_675 . ?
Se2 Re2 Se4 90.20(4) . . ?
Se3 Re2 Se4 176.40(4) 2_675 . ?
N2 Re2 Re3 134.9(2) . . ?
Se1 Re2 Re3 118.67(3) 2_675 . ?
Se2 Re2 Re3 58.65(3) . . ?
Se3 Re2 Re3 58.71(3) 2_675 . ?
Se4 Re2 Re3 118.57(4) . . ?
N2 Re2 Re1 133.9(3) . . ?
Se1 Re2 Re1 118.74(4) 2_675 . ?
Se2 Re2 Re1 58.77(3) . . ?
Se3 Re2 Re1 118.71(4) 2_675 . ?
Se4 Re2 Re1 58.57(3) . . ?
Re3 Re2 Re1 60.015(19) . . ?
N2 Re2 Re1 136.1(3) . 2_675 ?
Se1 Re2 Re1 58.62(3) 2_675 2_675 ?
Se2 Re2 Re1 118.70(3) . 2_675 ?
Se3 Re2 Re1 58.53(3) 2_675 2_675 ?
Se4 Re2 Re1 118.34(3) . 2_675 ?
Re3 Re2 Re1 60.057(18) . 2_675 ?
Re1 Re2 Re1 90.01(2) . 2_675 ?
N2 Re2 Re3 135.1(2) . 2_675 ?
Se1 Re2 Re3 58.72(3) 2_675 2_675 ?
Se2 Re2 Re3 118.80(4) . 2_675 ?
Se3 Re2 Re3 118.42(3) 2_675 2_675 ?
Se4 Re2 Re3 58.46(3) . 2_675 ?
Re3 Re2 Re3 89.99(2) . 2_675 ?
Re1 Re2 Re3 60.035(19) . 2_675 ?
Re1 Re2 Re3 59.891(18) 2_675 2_675 ?
N3 Re3 Se4 90.7(2) . 2_675 ?
N3 Re3 Se2 92.3(2) . . ?
Se4 Re3 Se2 176.95(4) 2_675 . ?
N3 Re3 Se3 92.7(3) . 2_675 ?
Se4 Re3 Se3 89.58(4) 2_675 2_675 ?
Se2 Re3 Se3 90.12(4) . 2_675 ?
N3 Re3 Se1 90.7(3) . . ?
Se4 Re3 Se1 89.99(4) 2_675 . ?
Se2 Re3 Se1 90.13(4) . . ?
Se3 Re3 Se1 176.56(4) 2_675 . ?
N3 Re3 Re2 136.3(2) . . ?
Se4 Re3 Re2 118.69(3) 2_675 . ?
Se2 Re3 Re2 58.70(3) . . ?
Se3 Re3 Re2 58.77(3) 2_675 . ?
Se1 Re3 Re2 118.63(3) . . ?
N3 Re3 Re1 134.8(2) . . ?
Se4 Re3 Re1 118.84(4) 2_675 . ?
Se2 Re3 Re1 58.79(3) . . ?
Se3 Re3 Re1 118.77(3) 2_675 . ?
Se1 Re3 Re1 58.63(3) . . ?
Re2 Re3 Re1 60.017(19) . . ?
N3 Re3 Re1 135.2(2) . 2_675 ?
Se4 Re3 Re1 58.63(3) 2_675 2_675 ?
Se2 Re3 Re1 118.77(3) . 2_675 ?
Se3 Re3 Re1 58.56(3) 2_675 2_675 ?
Se1 Re3 Re1 118.45(3) . 2_675 ?
Re2 Re3 Re1 60.072(18) . 2_675 ?
Re1 Re3 Re1 90.02(2) . 2_675 ?
N3 Re3 Re2 133.7(2) . 2_675 ?
Se4 Re3 Re2 58.81(3) 2_675 2_675 ?
Se2 Re3 Re2 118.83(4) . 2_675 ?
Se3 Re3 Re2 118.45(3) 2_675 2_675 ?
Se1 Re3 Re2 58.56(3) . 2_675 ?
Re2 Re3 Re2 90.01(2) . 2_675 ?
Re1 Re3 Re2 60.045(18) . 2_675 ?
Re1 Re3 Re2 59.897(19) 2_675 2_675 ?
Re1 Se1 Re2 62.76(3) . 2_675 ?
Re1 Se1 Re3 62.60(3) . . ?
Re2 Se1 Re3 62.72(3) 2_675 . ?
Re3 Se2 Re2 62.65(3) . . ?
Re3 Se2 Re1 62.63(3) . . ?
Re2 Se2 Re1 62.61(3) . . ?
Re1 Se3 Re3 62.73(3) . 2_675 ?
Re1 Se3 Re2 62.72(3) . 2_675 ?
Re3 Se3 Re2 62.52(3) 2_675 2_675 ?
Re3 Se4 Re1 62.81(3) 2_675 . ?
Re3 Se4 Re2 62.73(3) 2_675 . ?
Re1 Se4 Re2 62.59(3) . . ?
C1 N1 Re1 172.2(10) . . ?
N1 C1 S1 178.1(12) . . ?
C2 N2 Re2 173.4(10) . . ?
N2 C2 S2 178.6(12) . . ?
C3 N3 Re3 172.4(10) . . ?
N3 C3 S3 177.5(11) . . ?
P2 N12 P1 142.8(6) . . ?
N12 P1 C121 107.8(5) . . ?
N12 P1 C131 114.5(5) . . ?
C121 P1 C131 107.2(5) . . ?
N12 P1 C111 110.8(5) . . ?
C121 P1 C111 108.2(5) . . ?
C131 P1 C111 108.0(5) . . ?
C116 C111 C112 117.7(11) . . ?
C116 C111 P1 122.1(9) . . ?
C112 C111 P1 120.2(9) . . ?
C113 C112 C111 119.7(11) . . ?
C113 C112 H112 120.2 . . ?
C111 C112 H112 120.2 . . ?
C114 C113 C112 122.4(13) . . ?
C114 C113 H113 118.8 . . ?
C112 C113 H113 118.8 . . ?
C113 C114 C115 118.1(13) . . ?
C113 C114 H114 120.9 . . ?
C115 C114 H114 120.9 . . ?
C114 C115 C116 120.4(12) . . ?
C114 C115 H115 119.8 . . ?
C116 C115 H115 119.8 . . ?
C115 C116 C111 121.6(11) . . ?
C115 C116 H116 119.2 . . ?
C111 C116 H116 119.2 . . ?
C122 C121 C126 118.6(11) . . ?
C122 C121 P1 122.7(10) . . ?
C126 C121 P1 118.6(9) . . ?
C121 C122 C123 117.8(12) . . ?
C121 C122 H122 121.1 . . ?
C123 C122 H122 121.1 . . ?
C124 C123 C122 121.9(14) . . ?
C124 C123 H123 119.0 . . ?
C122 C123 H123 119.1 . . ?
C123 C124 C125 120.7(14) . . ?
C123 C124 H124 119.6 . . ?
C125 C124 H124 119.6 . . ?
C124 C125 C126 119.1(15) . . ?
C124 C125 H125 120.5 . . ?
C126 C125 H125 120.5 . . ?
C125 C126 C121 121.6(13) . . ?
C125 C126 H126 119.2 . . ?
C121 C126 H126 119.2 . . ?
C136 C131 C132 121.1(12) . . ?
C136 C131 P1 120.3(9) . . ?
C132 C131 P1 118.5(10) . . ?
C133 C132 C131 117.6(13) . . ?
C133 C132 H132 121.2 . . ?
C131 C132 H132 121.2 . . ?
C134 C133 C132 121.6(13) . . ?
C134 C133 H133 119.2 . . ?
C132 C133 H133 119.2 . . ?
C133 C134 C135 121.8(13) . . ?
C133 C134 H134 119.1 . . ?
C135 C134 H134 119.1 . . ?
C134 C135 C136 116.5(13) . . ?
C134 C135 H135 121.7 . . ?
C136 C135 H135 121.7 . . ?
C131 C136 C135 121.3(12) . . ?
C131 C136 H136 119.4 . . ?
C135 C136 H136 119.4 . . ?
N12 P2 C221 107.6(5) . . ?
N12 P2 C231 116.5(5) . . ?
C221 P2 C231 106.6(5) . . ?
N12 P2 C211 110.6(5) . . ?
C221 P2 C211 107.5(5) . . ?
C231 P2 C211 107.6(5) . . ?
C212 C211 C216 117.6(13) . . ?
C212 C211 P2 121.3(11) . . ?
C216 C211 P2 121.1(11) . . ?
C211 C212 C213 120.3(13) . . ?
C211 C212 H212 119.8 . . ?
C213 C212 H212 119.8 . . ?
C214 C213 C212 121.5(16) . . ?
C214 C213 H213 119.3 . . ?
C212 C213 H213 119.3 . . ?
C215 C214 C213 117.4(17) . . ?
C215 C214 H214 121.3 . . ?
C213 C214 H214 121.3 . . ?
C216 C215 C214 122.8(16) . . ?
C216 C215 H215 118.6 . . ?
C214 C215 H215 118.6 . . ?
C215 C216 C211 120.2(14) . . ?
C215 C216 H216 119.9 . . ?
C211 C216 H216 119.9 . . ?
C226 C221 C222 118.5(10) . . ?
C226 C221 P2 122.2(9) . . ?
C222 C221 P2 119.3(9) . . ?
C223 C222 C221 119.2(12) . . ?
C223 C222 H222 120.4 . . ?
C221 C222 H222 120.4 . . ?
C222 C223 C224 120.1(14) . . ?
C222 C223 H223 119.9 . . ?
C224 C223 H223 119.9 . . ?
C225 C224 C223 122.3(14) . . ?
C225 C224 H224 118.8 . . ?
C223 C224 H224 118.8 . . ?
C224 C225 C226 119.3(14) . . ?
C224 C225 H225 120.3 . . ?
C226 C225 H225 120.3 . . ?
C221 C226 C225 120.4(12) . . ?
C221 C226 H226 119.8 . . ?
C225 C226 H226 119.8 . . ?
C236 C231 C232 118.8(10) . . ?
C236 C231 P2 121.0(9) . . ?
C232 C231 P2 120.1(9) . . ?
C231 C232 C233 120.2(12) . . ?
C231 C232 H232 119.9 . . ?
C233 C232 H232 119.9 . . ?
C232 C233 C234 120.8(13) . . ?
C232 C233 H233 119.6 . . ?
C234 C233 H233 119.6 . . ?
C235 C234 C233 118.8(13) . . ?
C235 C234 H234 120.6 . . ?
C233 C234 H234 120.6 . . ?
C234 C235 C236 119.2(13) . . ?
C234 C235 H235 120.4 . . ?
C236 C235 H235 120.4 . . ?
C231 C236 C235 122.1(12) . . ?
C231 C236 H236 118.9 . . ?
C235 C236 H236 118.9 . . ?
P4 N34 P3 142.8(6) . . ?
N34 P3 C331 108.7(5) . . ?
N34 P3 C321 113.5(6) . . ?
C331 P3 C321 104.3(5) . . ?
N34 P3 C311 115.3(5) . . ?
C331 P3 C311 106.1(6) . . ?
C321 P3 C311 108.0(5) . . ?
C316 C311 C312 120.1(12) . . ?
C316 C311 P3 121.7(10) . . ?
C312 C311 P3 118.1(10) . . ?
C311 C312 C313 118.1(13) . . ?
C311 C312 H312 121.0 . . ?
C313 C312 H312 121.0 . . ?
C314 C313 C312 120.3(14) . . ?
C314 C313 H313 119.9 . . ?
C312 C313 H313 119.9 . . ?
C313 C314 C315 120.2(14) . . ?
C313 C314 H314 119.9 . . ?
C315 C314 H314 119.9 . . ?
C316 C315 C314 120.2(16) . . ?
C316 C315 H315 119.9 . . ?
C314 C315 H315 119.9 . . ?
C315 C316 C311 121.2(14) . . ?
C315 C316 H316 119.4 . . ?
C311 C316 H316 119.4 . . ?
C322 C321 C326 117.5(12) . . ?
C322 C321 P3 119.8(10) . . ?
C326 C321 P3 122.2(11) . . ?
C321 C322 C323 121.2(14) . . ?
C321 C322 H322 119.4 . . ?
C323 C322 H322 119.4 . . ?
C324 C323 C322 119.1(15) . . ?
C324 C323 H323 120.4 . . ?
C322 C323 H323 120.4 . . ?
C323 C324 C325 120.7(14) . . ?
C323 C324 H324 119.7 . . ?
C325 C324 H324 119.7 . . ?
C326 C325 C324 119.4(14) . . ?
C326 C325 H325 120.3 . . ?
C324 C325 H325 120.3 . . ?
C325 C326 C321 122.1(13) . . ?
C325 C326 H326 119.0 . . ?
C321 C326 H326 119.0 . . ?
C332 C331 C336 117.8(12) . . ?
C332 C331 P3 120.7(9) . . ?
C336 C331 P3 121.4(10) . . ?
C331 C332 C333 123.2(12) . . ?
C331 C332 H332 118.4 . . ?
C333 C332 H332 118.4 . . ?
C334 C333 C332 117.7(13) . . ?
C334 C333 H333 121.1 . . ?
C332 C333 H333 121.2 . . ?
C333 C334 C335 120.9(14) . . ?
C333 C334 H334 119.6 . . ?
C335 C334 H334 119.6 . . ?
C334 C335 C336 119.8(14) . . ?
C334 C335 H335 120.1 . . ?
C336 C335 H335 120.1 . . ?
C331 C336 C335 120.4(13) . . ?
C331 C336 H336 119.8 . . ?
C335 C336 H336 119.8 . . ?
N34 P4 C411 112.3(5) . . ?
N34 P4 C421 112.8(5) . . ?
C411 P4 C421 109.3(6) . . ?
N34 P4 C431 110.4(5) . . ?
C411 P4 C431 106.5(5) . . ?
C421 P4 C431 105.0(5) . . ?
C412 C411 C416 117.2(13) . . ?
C412 C411 P4 120.3(11) . . ?
C416 C411 P4 122.3(11) . . ?
C411 C412 C413 120.6(13) . . ?
C411 C412 H412 119.7 . . ?
C413 C412 H412 119.7 . . ?
C414 C413 C412 120.4(15) . . ?
C414 C413 H413 119.8 . . ?
C412 C413 H413 119.8 . . ?
C413 C414 C415 121.1(16) . . ?
C413 C414 H414 119.5 . . ?
C415 C414 H414 119.5 . . ?
C414 C415 C416 119.0(14) . . ?
C414 C415 H415 120.5 . . ?
C416 C415 H415 120.5 . . ?
C415 C416 C411 121.5(13) . . ?
C415 C416 H416 119.3 . . ?
C411 C416 H416 119.3 . . ?
C422 C421 C426 122.0(12) . . ?
C422 C421 P4 121.2(11) . . ?
C426 C421 P4 116.7(9) . . ?
C421 C422 C423 116.7(13) . . ?
C421 C422 H422 121.6 . . ?
C423 C422 H422 121.6 . . ?
C424 C423 C422 122.1(14) . . ?
C424 C423 H423 119.0 . . ?
C422 C423 H423 119.0 . . ?
C423 C424 C425 120.8(13) . . ?
C423 C424 H424 119.6 . . ?
C425 C424 H424 119.6 . . ?
C424 C425 C426 118.6(14) . . ?
C424 C425 H425 120.7 . . ?
C426 C425 H425 120.7 . . ?
C421 C426 C425 119.8(13) . . ?
C421 C426 H426 120.1 . . ?
C425 C426 H426 120.1 . . ?
C432 C431 C436 119.6(10) . . ?
C432 C431 P4 120.2(9) . . ?
C436 C431 P4 120.2(9) . . ?
C433 C432 C431 121.1(12) . . ?
C433 C432 H432 119.4 . . ?
C431 C432 H432 119.4 . . ?
C432 C433 C434 118.9(13) . . ?
C432 C433 H433 120.6 . . ?
C434 C433 H433 120.6 . . ?
C433 C434 C435 121.5(12) . . ?
C433 C434 H434 119.3 . . ?
C435 C434 H434 119.3 . . ?
C434 C435 C436 118.8(11) . . ?
C434 C435 H435 120.6 . . ?
C436 C435 H435 120.6 . . ?
C435 C436 C431 119.9(11) . . ?
C435 C436 H436 120.0 . . ?
C431 C436 H436 120.0 . . ?
O11 C11 N11 120.9(18) . . ?
C11 N11 C13 122.6(14) . . ?
C11 N11 C12 114.5(15) . . ?
C13 N11 C12 122.8(14) . . ?
N21 C21 O21 115(4) . . ?
C21 N21 C22 128(3) . . ?
C21 N21 C23 110(3) . . ?
C22 N21 C23 122(2) . . ?

loop_
_geom_bond_atom_site_label_1
_geom_bond_atom_site_label_2
_geom_bond_distance
_geom_bond_site_symmetry_2
_geom_bond_publ_flag
Re1 N1 2.095(9) . ?
Re1 Se4 2.5174(13) . ?
Re1 Se1 2.5188(13) . ?
Re1 Se3 2.5173(13) . ?
Re1 Se2 2.5224(13) . ?
Re1 Re2 2.6191(7) . ?
Re1 Re3 2.6190(7) . ?
Re1 Re3 2.6227(7) 2_675 ?
Re1 Re2 2.6231(7) 2_675 ?
Re2 N2 2.069(9) . ?
Re2 Se1 2.5186(12) 2_675 ?
Re2 Se2 2.5183(12) . ?
Re2 Se3 2.5231(13) 2_675 ?
Re2 Se4 2.5249(13) . ?
Re2 Re3 2.6178(7) . ?
Re2 Re1 2.6231(7) 2_675 ?
Re2 Re3 2.6236(7) 2_675 ?
Re3 N3 2.098(8) . ?
Re3 Se4 2.5155(12) 2_675 ?
Re3 Se2 2.5168(12) . ?
Re3 Se3 2.5214(14) 2_675 ?
Re3 Se1 2.5227(14) . ?
Re3 Re1 2.6227(7) 2_675 ?
Re3 Re2 2.6236(7) 2_675 ?
Se1 Re2 2.5186(12) 2_675 ?
Se3 Re3 2.5214(14) 2_675 ?
Se3 Re2 2.5231(13) 2_675 ?
Se4 Re3 2.5155(12) 2_675 ?
N1 C1 1.122(12) . ?
C1 S1 1.633(12) . ?
N2 C2 1.135(12) . ?
C2 S2 1.653(13) . ?
N3 C3 1.154(12) . ?
C3 S3 1.610(11) . ?
N12 P2 1.577(8) . ?
N12 P1 1.568(9) . ?
P1 C121 1.799(10) . ?
P1 C131 1.795(11) . ?
P1 C111 1.768(11) . ?
C111 C116 1.388(13) . ?
C111 C112 1.403(14) . ?
C112 C113 1.372(15) . ?
C112 H112 0.9300 . ?
C113 C114 1.375(15) . ?
C113 H113 0.9300 . ?
C114 C115 1.380(15) . ?
C114 H114 0.9300 . ?
C115 C116 1.378(14) . ?
C115 H115 0.9300 . ?
C116 H116 0.9300 . ?
C121 C122 1.385(14) . ?
C121 C126 1.384(15) . ?
C122 C123 1.403(15) . ?
C122 H122 0.9300 . ?
C123 C124 1.343(18) . ?
C123 H123 0.9300 . ?
C124 C125 1.349(19) . ?
C124 H124 0.9300 . ?
C125 C126 1.380(16) . ?
C125 H125 0.9300 . ?
C126 H126 0.9300 . ?
C131 C136 1.356(15) . ?
C131 C132 1.386(14) . ?
C132 C133 1.386(15) . ?
C132 H132 0.9300 . ?
C133 C134 1.362(16) . ?
C133 H133 0.9300 . ?
C134 C135 1.373(16) . ?
C134 H134 0.9300 . ?
C135 C136 1.426(15) . ?
C135 H135 0.9300 . ?
C136 H136 0.9300 . ?
P2 C221 1.783(10) . ?
P2 C231 1.798(10) . ?
P2 C211 1.786(13) . ?
C211 C212 1.383(15) . ?
C211 C216 1.400(15) . ?
C212 C213 1.374(17) . ?
C212 H212 0.9300 . ?
C213 C214 1.379(19) . ?
C213 H213 0.9300 . ?
C214 C215 1.361(19) . ?
C214 H214 0.9300 . ?
C215 C216 1.348(17) . ?
C215 H215 0.9300 . ?
C216 H216 0.9300 . ?
C221 C226 1.381(14) . ?
C221 C222 1.432(14) . ?
C222 C223 1.347(16) . ?
C222 H222 0.9300 . ?
C223 C224 1.391(18) . ?
C223 H223 0.9300 . ?
C224 C225 1.320(17) . ?
C224 H224 0.9300 . ?
C225 C226 1.400(15) . ?
C225 H225 0.9300 . ?
C226 H226 0.9300 . ?
C231 C236 1.356(14) . ?
C231 C232 1.363(13) . ?
C232 C233 1.364(15) . ?
C232 H232 0.9300 . ?
C233 C234 1.383(17) . ?
C233 H233 0.9300 . ?
C234 C235 1.368(17) . ?
C234 H234 0.9300 . ?
C235 C236 1.368(15) . ?
C235 H235 0.9300 . ?
C236 H236 0.9300 . ?
N34 P4 1.571(9) . ?
N34 P3 1.582(9) . ?
P3 C331 1.792(12) . ?
P3 C321 1.793(12) . ?
P3 C311 1.821(11) . ?
C311 C316 1.347(16) . ?
C311 C312 1.402(15) . ?
C312 C313 1.412(16) . ?
C312 H312 0.9300 . ?
C313 C314 1.349(19) . ?
C313 H313 0.9300 . ?
C314 C315 1.381(18) . ?
C314 H314 0.9300 . ?
C315 C316 1.361(17) . ?
C315 H315 0.9300 . ?
C316 H316 0.9300 . ?
C321 C322 1.387(16) . ?
C321 C326 1.395(14) . ?
C322 C323 1.391(17) . ?
C322 H322 0.9300 . ?
C323 C324 1.375(18) . ?
C323 H323 0.9300 . ?
C324 C325 1.385(18) . ?
C324 H324 0.9300 . ?
C325 C326 1.357(16) . ?
C325 H325 0.9300 . ?
C326 H326 0.9300 . ?
C331 C332 1.343(14) . ?
C331 C336 1.367(15) . ?
C332 C333 1.381(16) . ?
C332 H332 0.9300 . ?
C333 C334 1.347(16) . ?
C333 H333 0.9300 . ?
C334 C335 1.362(17) . ?
C334 H334 0.9300 . ?
C335 C336 1.373(16) . ?
C335 H335 0.9300 . ?
C336 H336 0.9300 . ?
P4 C411 1.787(13) . ?
P4 C421 1.812(11) . ?
P4 C431 1.809(10) . ?
C411 C412 1.405(16) . ?
C411 C416 1.390(15) . ?
C412 C413 1.387(17) . ?
C412 H412 0.9300 . ?
C413 C414 1.339(17) . ?
C413 H413 0.9300 . ?
C414 C415 1.385(19) . ?
C414 H414 0.9300 . ?
C415 C416 1.383(17) . ?
C415 H415 0.9300 . ?
C416 H416 0.9300 . ?
C421 C422 1.376(15) . ?
C421 C426 1.379(16) . ?
C422 C423 1.422(16) . ?
C422 H422 0.9300 . ?
C423 C424 1.329(18) . ?
C423 H423 0.9300 . ?
C424 C425 1.400(17) . ?
C424 H424 0.9300 . ?
C425 C426 1.393(16) . ?
C425 H425 0.9300 . ?
C426 H426 0.9300 . ?
C431 C432 1.351(14) . ?
C431 C436 1.392(13) . ?
C432 C433 1.376(15) . ?
C432 H432 0.9300 . ?
C433 C434 1.379(16) . ?
C433 H433 0.9300 . ?
C434 C435 1.358(15) . ?
C434 H434 0.9300 . ?
C435 C436 1.392(14) . ?
C435 H435 0.9300 . ?
C436 H436 0.9300 . ?
O11 C11 1.276(16) . ?
C11 N11 1.330(18) . ?
N11 C13 1.470(17) . ?
N11 C12 1.477(16) . ?
O21 C21 1.32(3) . ?
C21 N21 1.27(3) . ?
N21 C22 1.40(2) . ?
N21 C23 1.43(2) . ?
